data_7208538
loop_
_publ_author_name
'Yu, Fan'
'Li, Bao'

_publ_section_title
;
 Two novel high-dimensional iron(ii) coordination polymers modeled by
 semi-rigid tetrapyridines
;
_journal_issue 18
_journal_name_full CrystEngComm
_journal_page_first 6049
_journal_paper_doi 10.1039/c2ce25607j
_journal_volume 14
_journal_year 2012
_chemical_formula_sum 'C29 H32 Fe N6 O6 S2'
_chemical_formula_weight 680.56
_space_group_IT_number 15
_symmetry_cell_setting monoclinic
_symmetry_space_group_name_Hall '-C 2yc'
_symmetry_space_group_name_H-M 'C 1 2/c 1'
_atom_sites_solution_hydrogens geom
_atom_sites_solution_primary direct
_atom_sites_solution_secondary difmap
_audit_creation_method SHELXL-97
_cell_angle_alpha 90.00
_cell_angle_beta 103.372(5)
_cell_angle_gamma 90.00
_cell_formula_units_Z 4
_cell_length_a 16.5531(9)
_cell_length_b 11.7181(7)
_cell_length_c 17.4935(8)
_cell_measurement_reflns_used 3248
_cell_measurement_temperature 123(2)
_cell_measurement_theta_max 0.881
_cell_measurement_theta_min 0.797
_cell_volume 3301.2(3)
_computing_cell_refinement 'CrysAlis RED, Oxford Diffraction Ltd.'
_computing_data_collection 'CrysAlis CCD, Oxford Diffraction Ltd.'
_computing_data_reduction 'CrysAlis RED, Oxford Diffraction Ltd.'
_computing_structure_refinement 'SHELXL-97 (Sheldrick, 1997)'
_computing_structure_solution 'SHELXS-97 (Sheldrick, 1990)'
_diffrn_ambient_temperature 123(2)
_diffrn_measured_fraction_theta_full 0.995
_diffrn_measured_fraction_theta_max 0.995
_diffrn_measurement_device_type 'Oxford Gemini S Ultra'
_diffrn_radiation_monochromator graphite
_diffrn_radiation_source 'fine-focus sealed tube'
_diffrn_radiation_type MoK\a
_diffrn_radiation_wavelength 0.71073
_diffrn_reflns_av_R_equivalents 0.0223
_diffrn_reflns_av_sigmaI/netI 0.0256
_diffrn_reflns_limit_h_max 20
_diffrn_reflns_limit_h_min -19
_diffrn_reflns_limit_k_max 14
_diffrn_reflns_limit_k_min -13
_diffrn_reflns_limit_l_max 21
_diffrn_reflns_limit_l_min -17
_diffrn_reflns_number 7466
_diffrn_reflns_theta_full 26.00
_diffrn_reflns_theta_max 26.00
_diffrn_reflns_theta_min 2.99
_exptl_absorpt_coefficient_mu 0.632
_exptl_absorpt_correction_T_max 0.8840
_exptl_absorpt_correction_T_min 0.7428
_exptl_absorpt_correction_type multi-scan
_exptl_absorpt_process_details
;
CrysAlis RED, Oxford Diffraction Ltd.,
Version 1.171.32.4 (release 27-04-2006 CrysAlis171 .NET)
(compiled Apr 27 2007,17:53:11)
Empirical absorption correction using spherical harmonics,
implemented in SCALE3 ABSPACK scaling algorithm.
;
_exptl_crystal_colour yellow
_exptl_crystal_density_diffrn 1.365
_exptl_crystal_density_method 'not measured'
_exptl_crystal_description block
_exptl_crystal_F_000 1408
_exptl_crystal_size_max 0.50
_exptl_crystal_size_mid 0.30
_exptl_crystal_size_min 0.20
_refine_diff_density_max 0.406
_refine_diff_density_min -0.406
_refine_diff_density_rms 0.053
_refine_ls_extinction_method none
_refine_ls_goodness_of_fit_ref 1.051
_refine_ls_hydrogen_treatment mixed
_refine_ls_matrix_type full
_refine_ls_number_parameters 213
_refine_ls_number_reflns 3248
_refine_ls_number_restraints 0
_refine_ls_restrained_S_all 1.051
_refine_ls_R_factor_all 0.0396
_refine_ls_R_factor_gt 0.0312
_refine_ls_shift/su_max 0.001
_refine_ls_shift/su_mean 0.000
_refine_ls_structure_factor_coef Fsqd
_refine_ls_weighting_details 'calc w=1/[\s^2^(Fo^2^)+(0.0507P)^2^+1.5423P] where P=(Fo^2^+2Fc^2^)/3'
_refine_ls_weighting_scheme calc
_refine_ls_wR_factor_gt 0.0816
_refine_ls_wR_factor_ref 0.0843
_reflns_number_gt 2745
_reflns_number_total 3233
_reflns_threshold_expression >2sigma(I)
_cod_data_source_file c2ce25607j.txt
_cod_data_source_block compound2
_cod_original_sg_symbol_H-M C2/c
_cod_database_code 7208538

loop_
_symmetry_equiv_pos_as_xyz
'x, y, z'
'-x, y, -z+1/2'
'x+1/2, y+1/2, z'
'-x+1/2, y+1/2, -z+1/2'
'-x, -y, -z'
'x, -y, z-1/2'
'-x+1/2, -y+1/2, -z'
'x+1/2, -y+1/2, z-1/2'

loop_
_atom_site_label
_atom_site_type_symbol
_atom_site_fract_x
_atom_site_fract_y
_atom_site_fract_z
_atom_site_U_iso_or_equiv
_atom_site_adp_type
_atom_site_occupancy
_atom_site_symmetry_multiplicity
_atom_site_calc_flag
_atom_site_refinement_flags
Fe1 Fe 0.0000 1.0000 0.5000 0.01520(11) Uani 1 2 d S
S2 S -0.20719(5) 1.28960(6) 0.39144(3) 0.0617(2) Uani 1 1 d .
O1 O -0.03517(7) 0.60798(10) 0.33034(7) 0.0263(3) Uani 1 1 d .
O2 O 0.09171(8) 0.30819(11) 0.30033(8) 0.0338(3) Uani 1 1 d .
N2 N -0.07501(8) 0.86675(11) 0.42316(7) 0.0192(3) Uani 1 1 d .
C13 C 0.0000 0.46152(19) 0.2500 0.0174(4) Uani 1 2 d S
N3 N -0.09214(9) 1.12405(11) 0.45887(8) 0.0213(3) Uani 1 1 d .
N1 N 0.06405(8) 0.04937(12) 0.40679(7) 0.0199(3) Uani 1 1 d .
C6 C -0.07064(10) 0.53528(14) 0.26542(9) 0.0199(3) Uani 1 1 d .
H6A H -0.0948 0.5805 0.2194 0.024 Uiso 1 1 calc R
H6B H -0.1137 0.4877 0.2781 0.024 Uiso 1 1 calc R
C2 C -0.08179(10) 0.69677(14) 0.34560(9) 0.0204(3) Uani 1 1 d .
C1 C -0.03966(10) 0.77354(14) 0.40131(9) 0.0202(3) Uani 1 1 d .
H1A H 0.0159 0.7593 0.4245 0.024 Uiso 1 1 calc R
C9 C 0.12393(11) 0.11857(16) 0.27841(10) 0.0258(4) Uani 1 1 d .
H9A H 0.1429 0.1415 0.2347 0.031 Uiso 1 1 calc R
C7 C 0.06230(10) 0.15946(14) 0.38611(9) 0.0192(3) Uani 1 1 d .
H7A H 0.0407 0.2126 0.4155 0.023 Uiso 1 1 calc R
C3 C -0.16440(10) 0.71597(15) 0.31111(10) 0.0241(4) Uani 1 1 d .
H3A H -0.1941 0.6670 0.2729 0.029 Uiso 1 1 calc R
C8 C 0.09151(10) 0.19702(14) 0.32245(9) 0.0203(3) Uani 1 1 d .
C5 C -0.15612(11) 0.88385(15) 0.39089(10) 0.0233(4) Uani 1 1 d .
H5A H -0.1823 0.9470 0.4066 0.028 Uiso 1 1 calc R
C14 C -0.14029(11) 1.19239(15) 0.43140(9) 0.0249(4) Uani 1 1 d .
C12 C 0.03363(11) 0.38640(14) 0.32185(10) 0.0237(4) Uani 1 1 d .
H12A H 0.0611 0.4328 0.3662 0.028 Uiso 1 1 calc R
H12B H -0.0113 0.3449 0.3363 0.028 Uiso 1 1 calc R
C4 C -0.20169(11) 0.81137(15) 0.33559(10) 0.0257(4) Uani 1 1 d .
H4A H -0.2576 0.8261 0.3145 0.031 Uiso 1 1 calc R
C11 C 0.09724(12) -0.02543(15) 0.36536(11) 0.0282(4) Uani 1 1 d .
H11A H 0.1003 -0.1018 0.3803 0.034 Uiso 1 1 calc R
C10 C 0.12736(13) 0.00620(15) 0.30093(11) 0.0309(4) Uani 1 1 d .
H10A H 0.1497 -0.0483 0.2731 0.037 Uiso 1 1 calc R
O5 O -0.30915(11) 1.01553(15) 0.45432(10) 0.0557(4) Uani 1 1 d .
C16 C -0.3089(2) 0.9289(3) 0.51022(18) 0.0658(8) Uani 1 1 d .
H3 H -0.363(2) 0.965(3) 0.526(2) 0.098(11) Uiso 1 1 d .
H2 H -0.258(2) 0.928(3) 0.558(2) 0.102(11) Uiso 1 1 d .
H1 H -0.320(2) 0.847(3) 0.485(2) 0.117(13) Uiso 1 1 d .

loop_
_atom_site_aniso_label
_atom_site_aniso_U_11
_atom_site_aniso_U_22
_atom_site_aniso_U_33
_atom_site_aniso_U_23
_atom_site_aniso_U_13
_atom_site_aniso_U_12
Fe1 0.02282(18) 0.00911(17) 0.01445(16) 0.00061(11) 0.00591(12) 0.00262(12)
S2 0.0778(5) 0.0627(4) 0.0379(3) 0.0054(3) -0.0006(3) 0.0504(4)
O1 0.0257(6) 0.0186(6) 0.0299(6) -0.0117(5) -0.0031(5) 0.0071(5)
O2 0.0351(7) 0.0214(7) 0.0542(8) 0.0211(6) 0.0295(6) 0.0137(5)
N2 0.0259(7) 0.0146(7) 0.0182(6) -0.0013(5) 0.0073(5) 0.0008(6)
C13 0.0210(11) 0.0103(10) 0.0212(10) 0.000 0.0052(9) 0.000
N3 0.0275(7) 0.0147(7) 0.0220(7) 0.0005(5) 0.0065(6) 0.0045(6)
N1 0.0283(7) 0.0133(7) 0.0195(6) 0.0019(5) 0.0085(6) 0.0015(6)
C6 0.0225(8) 0.0141(8) 0.0213(8) -0.0046(6) 0.0017(6) -0.0002(6)
C2 0.0249(8) 0.0145(8) 0.0224(8) -0.0021(6) 0.0067(7) 0.0023(6)
C1 0.0229(8) 0.0171(8) 0.0203(7) -0.0016(6) 0.0040(6) 0.0020(6)
C9 0.0272(9) 0.0309(10) 0.0223(8) 0.0056(7) 0.0119(7) 0.0030(7)
C7 0.0238(8) 0.0145(8) 0.0203(7) 0.0011(6) 0.0070(6) 0.0026(6)
C3 0.0233(8) 0.0203(9) 0.0276(8) -0.0058(7) 0.0035(7) -0.0022(7)
C8 0.0187(8) 0.0188(8) 0.0241(8) 0.0079(6) 0.0063(6) 0.0028(6)
C5 0.0272(9) 0.0177(9) 0.0280(8) -0.0025(7) 0.0127(7) 0.0031(7)
C14 0.0331(9) 0.0243(9) 0.0172(7) -0.0035(7) 0.0059(7) 0.0045(8)
C12 0.0270(9) 0.0187(9) 0.0288(8) 0.0071(7) 0.0137(7) 0.0066(7)
C4 0.0209(8) 0.0230(9) 0.0341(9) -0.0016(7) 0.0079(7) 0.0014(7)
C11 0.0415(11) 0.0136(9) 0.0342(9) 0.0002(7) 0.0185(8) 0.0021(7)
C10 0.0437(11) 0.0222(9) 0.0326(9) -0.0035(7) 0.0209(9) 0.0027(8)
O5 0.0578(10) 0.0556(11) 0.0551(10) -0.0011(8) 0.0156(8) -0.0030(8)
C16 0.0687(19) 0.070(2) 0.0545(16) 0.0067(15) 0.0050(15) -0.0168(16)

loop_
_atom_type_symbol
_atom_type_description
_atom_type_scat_dispersion_real
_atom_type_scat_dispersion_imag
_atom_type_scat_source
C C 0.0033 0.0016 'International Tables Vol C Tables 4.2.6.8 and 6.1.1.4'
H H 0.0000 0.0000 'International Tables Vol C Tables 4.2.6.8 and 6.1.1.4'
N N 0.0061 0.0033 'International Tables Vol C Tables 4.2.6.8 and 6.1.1.4'
O O 0.0106 0.0060 'International Tables Vol C Tables 4.2.6.8 and 6.1.1.4'
S S 0.1246 0.1234 'International Tables Vol C Tables 4.2.6.8 and 6.1.1.4'
Fe Fe 0.3463 0.8444 'International Tables Vol C Tables 4.2.6.8 and 6.1.1.4'

loop_
_geom_angle_atom_site_label_1
_geom_angle_atom_site_label_2
_geom_angle_atom_site_label_3
_geom_angle
_geom_angle_site_symmetry_1
_geom_angle_site_symmetry_3
N3 Fe1 N3 180.0 . 5_576
N3 Fe1 N1 89.98(5) . 5_566
N3 Fe1 N1 90.02(5) 5_576 5_566
N3 Fe1 N1 90.02(5) . 1_565
N3 Fe1 N1 89.98(5) 5_576 1_565
N1 Fe1 N1 180.0 5_566 1_565
N3 Fe1 N2 91.09(5) . .
N3 Fe1 N2 88.91(5) 5_576 .
N1 Fe1 N2 88.08(5) 5_566 .
N1 Fe1 N2 91.92(5) 1_565 .
N3 Fe1 N2 88.91(5) . 5_576
N3 Fe1 N2 91.09(5) 5_576 5_576
N1 Fe1 N2 91.92(5) 5_566 5_576
N1 Fe1 N2 88.08(5) 1_565 5_576
N2 Fe1 N2 180.0 . 5_576
C2 O1 C6 117.65(12) . .
C8 O2 C12 119.34(13) . .
C1 N2 C5 117.53(14) . .
C1 N2 Fe1 121.54(11) . .
C5 N2 Fe1 120.59(11) . .
C6 C13 C6 111.07(19) . 2
C6 C13 C12 108.83(9) . 2
C6 C13 C12 109.18(9) 2 2
C6 C13 C12 109.18(9) . .
C6 C13 C12 108.83(9) 2 .
C12 C13 C12 109.8(2) 2 .
C14 N3 Fe1 174.91(13) . .
C11 N1 C7 118.20(14) . .
C11 N1 Fe1 123.72(12) . 1_545
C7 N1 Fe1 117.78(10) . 1_545
O1 C6 C13 106.65(12) . .
O1 C6 H6A 110.4 . .
C13 C6 H6A 110.4 . .
O1 C6 H6B 110.4 . .
C13 C6 H6B 110.4 . .
H6A C6 H6B 108.6 . .
O1 C2 C3 126.15(15) . .
O1 C2 C1 114.71(14) . .
C3 C2 C1 119.15(15) . .
N2 C1 C2 123.23(15) . .
N2 C1 H1A 118.4 . .
C2 C1 H1A 118.4 . .
C10 C9 C8 118.24(15) . .
C10 C9 H9A 120.9 . .
C8 C9 H9A 120.9 . .
N1 C7 C8 122.28(15) . .
N1 C7 H7A 118.9 . .
C8 C7 H7A 118.9 . .
C2 C3 C4 117.51(16) . .
C2 C3 H3A 121.2 . .
C4 C3 H3A 121.2 . .
O2 C8 C7 123.91(15) . .
O2 C8 C9 116.82(14) . .
C7 C8 C9 119.26(15) . .
N2 C5 C4 122.36(15) . .
N2 C5 H5A 118.8 . .
C4 C5 H5A 118.8 . .
N3 C14 S2 178.90(17) . .
O2 C12 C13 106.82(12) . .
O2 C12 H12A 110.4 . .
C13 C12 H12A 110.4 . .
O2 C12 H12B 110.4 . .
C13 C12 H12B 110.4 . .
H12A C12 H12B 108.6 . .
C5 C4 C3 120.18(16) . .
C5 C4 H4A 119.9 . .
C3 C4 H4A 119.9 . .
N1 C11 C10 122.52(16) . .
N1 C11 H11A 118.7 . .
C10 C11 H11A 118.7 . .
C9 C10 C11 119.47(16) . .
C9 C10 H10A 120.3 . .
C11 C10 H10A 120.3 . .
O5 C16 H3 91.3(19) . .
O5 C16 H2 116(2) . .
H3 C16 H2 111(3) . .
O5 C16 H1 113(2) . .
H3 C16 H1 113(3) . .
H2 C16 H1 111(3) . .

loop_
_geom_bond_atom_site_label_1
_geom_bond_atom_site_label_2
_geom_bond_distance
_geom_bond_site_symmetry_2
Fe1 N3 2.1094(14) .
Fe1 N3 2.1094(14) 5_576
Fe1 N1 2.2175(13) 5_566
Fe1 N1 2.2175(13) 1_565
Fe1 N2 2.2393(13) .
Fe1 N2 2.2393(13) 5_576
S2 C14 1.6293(18) .
O1 C2 1.3581(19) .
O1 C6 1.4324(18) .
O2 C8 1.359(2) .
O2 C12 1.440(2) .
N2 C1 1.336(2) .
N2 C5 1.346(2) .
C13 C6 1.527(2) .
C13 C6 1.527(2) 2
C13 C12 1.530(2) 2
C13 C12 1.530(2) .
N3 C14 1.153(2) .
N1 C11 1.334(2) .
N1 C7 1.338(2) .
N1 Fe1 2.2175(13) 1_545
C6 H6A 0.9700 .
C6 H6B 0.9700 .
C2 C3 1.379(2) .
C2 C1 1.390(2) .
C1 H1A 0.9300 .
C9 C10 1.372(3) .
C9 C8 1.385(2) .
C9 H9A 0.9300 .
C7 C8 1.385(2) .
C7 H7A 0.9300 .
C3 C4 1.391(2) .
C3 H3A 0.9300 .
C5 C4 1.374(2) .
C5 H5A 0.9300 .
C12 H12A 0.9700 .
C12 H12B 0.9700 .
C4 H4A 0.9300 .
C11 C10 1.384(3) .
C11 H11A 0.9300 .
C10 H10A 0.9300 .
O5 C16 1.409(3) .
C16 H3 1.09(4) .
C16 H2 1.04(4) .
C16 H1 1.05(4) .

loop_
_geom_torsion_atom_site_label_1
_geom_torsion_atom_site_label_2
_geom_torsion_atom_site_label_3
_geom_torsion_atom_site_label_4
_geom_torsion
_geom_torsion_site_symmetry_1
N3 Fe1 N2 C1 157.25(12) .
N3 Fe1 N2 C1 -22.75(12) 5_576
N1 Fe1 N2 C1 -112.81(12) 5_566
N1 Fe1 N2 C1 67.19(12) 1_565
N2 Fe1 N2 C1 75(100) 5_576
N3 Fe1 N2 C5 -15.85(12) .
N3 Fe1 N2 C5 164.15(12) 5_576
N1 Fe1 N2 C5 74.09(12) 5_566
N1 Fe1 N2 C5 -105.91(12) 1_565
N2 Fe1 N2 C5 -98(100) 5_576
N3 Fe1 N3 C14 82(78) 5_576
N1 Fe1 N3 C14 -166.0(16) 5_566
N1 Fe1 N3 C14 14.0(16) 1_565
N2 Fe1 N3 C14 -77.9(16) .
N2 Fe1 N3 C14 102.1(16) 5_576
C2 O1 C6 C13 167.42(13) .
C6 C13 C6 O1 -56.79(9) 2
C12 C13 C6 O1 -177.00(13) 2
C12 C13 C6 O1 63.21(17) .
C6 O1 C2 C3 9.0(2) .
C6 O1 C2 C1 -170.76(14) .
C5 N2 C1 C2 2.2(2) .
Fe1 N2 C1 C2 -171.13(12) .
O1 C2 C1 N2 179.15(14) .
C3 C2 C1 N2 -0.6(2) .
C11 N1 C7 C8 1.8(2) .
Fe1 N1 C7 C8 -172.06(12) 1_545
O1 C2 C3 C4 179.08(16) .
C1 C2 C3 C4 -1.2(2) .
C12 O2 C8 C7 -24.2(2) .
C12 O2 C8 C9 156.78(16) .
N1 C7 C8 O2 -179.12(15) .
N1 C7 C8 C9 -0.1(2) .
C10 C9 C8 O2 177.71(16) .
C10 C9 C8 C7 -1.3(3) .
C1 N2 C5 C4 -2.0(2) .
Fe1 N2 C5 C4 171.39(13) .
Fe1 N3 C14 S2 -19(11) .
C8 O2 C12 C13 -137.90(15) .
C6 C13 C12 O2 172.32(13) .
C6 C13 C12 O2 -66.31(18) 2
C12 C13 C12 O2 53.11(10) 2
N2 C5 C4 C3 0.2(3) .
C2 C3 C4 C5 1.4(3) .
C7 N1 C11 C10 -2.0(3) .
Fe1 N1 C11 C10 171.49(15) 1_545
C8 C9 C10 C11 1.2(3) .
N1 C11 C10 C9 0.5(3) .
